data_2014227
loop_
_publ_author_name
'Paix\~ao, J. I. F.'
'Salvador, J. A. R.'
'Paix\~ao, J. A.'
'Beja, A. M.'
'Ramos Silva, M.'
'Gonsalves, A. M. d'A. R.'

_publ_section_title
;
 6\b-Azido-7\a-hydroxy-17-oxo-5\a-androstan-3\b-yl acetate
;
_journal_issue 9
_journal_name_full 'Acta Crystallographica Section C'
_journal_page_first o630
_journal_page_last o632
_journal_paper_doi 10.1107/S0108270104011989
_journal_volume 60
_journal_year 2004
_chemical_formula_iupac 'C21 H31 N3 O4'
_chemical_formula_moiety 'C21 H31 N3 O4'
_chemical_formula_sum 'C21 H31 N3 O4'
_chemical_formula_weight 389.49
_chemical_melting_point 501
_chemical_name_systematic
;
6\b-Azido-7\a-hydroxy-17-oxo-5\a-androst-3\b-yl acetate
;
_space_group_IT_number 4
_symmetry_cell_setting monoclinic
_symmetry_space_group_name_Hall 'P 2yb'
_symmetry_space_group_name_H-M 'P 1 21 1'
_atom_sites_solution_hydrogens geom
_atom_sites_solution_primary direct
_atom_sites_solution_secondary difmap
_audit_creation_method SHELXL97
_cell_angle_alpha 90.00
_cell_angle_beta 97.145(7)
_cell_angle_gamma 90.00
_cell_formula_units_Z 2
_cell_length_a 6.1997(6)
_cell_length_b 10.6324(12)
_cell_length_c 15.8948(14)
_cell_measurement_reflns_used 25
_cell_measurement_temperature 293(2)
_cell_measurement_theta_max 16.84
_cell_measurement_theta_min 8.09
_cell_volume 1039.61(18)
_computing_cell_refinement 'CAD-4 Software'
_computing_data_collection 'CAD-4 Software (Enraf-Nonius, 1989)'
_computing_data_reduction 'HELENA (Spek, 1997)'
_computing_molecular_graphics 'ORTEPII (Johnson, 1976)'
_computing_publication_material SHELXL97
_computing_structure_refinement 'SHELXL97 (Sheldrick, 1997)'
_computing_structure_solution 'SHELXS97 (Sheldrick, 1997)'
_diffrn_ambient_temperature 293(2)
_diffrn_measured_fraction_theta_full 0.997
_diffrn_measured_fraction_theta_max 0.997
_diffrn_measurement_device_type 'Enraf-Nonius CAD-4'
_diffrn_measurement_method 'profile data from \w/2\q'
_diffrn_radiation_monochromator graphite
_diffrn_radiation_source 'fine-focus sealed tube'
_diffrn_radiation_type MoK\a
_diffrn_radiation_wavelength 0.71073
_diffrn_reflns_av_R_equivalents 0.0305
_diffrn_reflns_av_sigmaI/netI 0.0257
_diffrn_reflns_limit_h_max 8
_diffrn_reflns_limit_h_min -8
_diffrn_reflns_limit_k_max 14
_diffrn_reflns_limit_k_min -13
_diffrn_reflns_limit_l_max 22
_diffrn_reflns_limit_l_min -22
_diffrn_reflns_number 9496
_diffrn_reflns_theta_full 30.01
_diffrn_reflns_theta_max 30.01
_diffrn_reflns_theta_min 2.58
_diffrn_standards_decay_% 1.9
_diffrn_standards_interval_time 180
_diffrn_standards_number 3
_exptl_absorpt_coefficient_mu 0.087
_exptl_absorpt_correction_T_max 0.988
_exptl_absorpt_correction_T_min 0.941
_exptl_absorpt_correction_type '\y scan'
_exptl_absorpt_process_details '(North et al., 1968)'
_exptl_crystal_colour colourless
_exptl_crystal_density_diffrn 1.244
_exptl_crystal_density_meas ?
_exptl_crystal_density_method 'not measured'
_exptl_crystal_description block
_exptl_crystal_F_000 420
_exptl_crystal_size_max 0.28
_exptl_crystal_size_mid 0.25
_exptl_crystal_size_min 0.20
_refine_diff_density_max 0.472
_refine_diff_density_min -0.193
_refine_ls_extinction_method none
_refine_ls_goodness_of_fit_ref 1.024
_refine_ls_hydrogen_treatment mixed
_refine_ls_matrix_type full
_refine_ls_number_parameters 257
_refine_ls_number_reflns 3178
_refine_ls_number_restraints 1
_refine_ls_restrained_S_all 1.023
_refine_ls_R_factor_all 0.0699
_refine_ls_R_factor_gt 0.0474
_refine_ls_shift/su_max 0.000
_refine_ls_shift/su_mean 0.000
_refine_ls_structure_factor_coef Fsqd
_refine_ls_weighting_details 'calc w = 1/[\s^2^(Fo^2^)+(0.0957P)^2^+0.1023P] where P=(Fo^2^+2Fc^2^)/3'
_refine_ls_weighting_scheme calc
_refine_ls_wR_factor_gt 0.1335
_refine_ls_wR_factor_ref 0.1481
_reflns_number_gt 2431
_reflns_number_total 3178
_reflns_threshold_expression I>2\s(I)
_cod_data_source_file sk1730.cif
_cod_data_source_block I
_cod_depositor_comments
;
The following automatic conversions were performed:

'_exptl_crystal_density_meas' value 'not measured' was changed to '?'
- the value is perceived as not measured.

Automatic conversion script
Id: cif_fix_values 3008 2015-01-20 13:52:24Z robertas 
;
_cod_original_sg_symbol_H-M 'P 21'
_cod_database_code 2014227
_cod_database_fobs_code 2014227

loop_
_symmetry_equiv_pos_as_xyz
'x, y, z'
'-x, y+1/2, -z'

loop_
_atom_site_label
_atom_site_fract_x
_atom_site_fract_y
_atom_site_fract_z
_atom_site_U_iso_or_equiv
_atom_site_adp_type
_atom_site_calc_flag
_atom_site_refinement_flags
_atom_site_occupancy
_atom_site_disorder_assembly
_atom_site_disorder_group
_atom_site_type_symbol
O3A 0.8187(3) 0.6796(3) 0.40755(11) 0.0597(6) Uani d . 1 . . O
O7 1.0650(2) 0.66121(19) 0.80822(11) 0.0442(4) Uani d . 1 . . O
O17 0.7289(4) 1.0391(3) 1.04558(16) 0.0737(7) Uani d . 1 . . O
H7A 1.1322 0.6168 0.8447 0.066 Uiso calc R 1 . . H
O3B 1.1035(6) 0.7920(4) 0.3813(2) 0.1184(14) Uani d . 1 . . O
N6A 0.5724(4) 0.5102(3) 0.69646(16) 0.0571(6) Uani d . 1 . . N
N6B 0.5649(5) 0.4133(3) 0.7365(2) 0.0718(8) Uani d . 1 . . N
N6C 0.5412(9) 0.3234(4) 0.7724(4) 0.1226(17) Uani d . 1 . . N
C1 0.7097(5) 0.8935(3) 0.58982(15) 0.0489(6) Uani d . 1 . . C
H1A 0.6130 0.9649 0.5916 0.059 Uiso calc R 1 . . H
H1B 0.8568 0.9226 0.6072 0.059 Uiso calc R 1 . . H
C2 0.6938(5) 0.8446(3) 0.49804(16) 0.0567(7) Uani d . 1 . . C
H2A 0.5442 0.8229 0.4781 0.068 Uiso calc R 1 . . H
H2B 0.7393 0.9100 0.4615 0.068 Uiso calc R 1 . . H
C3 0.8363(4) 0.7304(3) 0.49392(15) 0.0494(6) Uani d . 1 . . C
H3 0.9876 0.7547 0.5115 0.059 Uiso calc R 1 . . H
C4 0.7757(4) 0.6262(3) 0.55150(15) 0.0474(6) Uani d . 1 . . C
H4A 0.8717 0.5548 0.5485 0.057 Uiso calc R 1 . . H
H4B 0.6277 0.5989 0.5340 0.057 Uiso calc R 1 . . H
C5 0.7969(3) 0.6772(2) 0.64224(13) 0.0372(4) Uani d . 1 . . C
H5 0.9458 0.7096 0.6527 0.045 Uiso calc R 1 . . H
C6 0.7881(4) 0.5735(2) 0.70771(15) 0.0407(5) Uani d . 1 . . C
H6 0.8988 0.5107 0.6989 0.049 Uiso calc R 1 . . H
C7 0.8406(4) 0.6257(2) 0.79751(14) 0.0370(4) Uani d . 1 . . C
H7 0.8184 0.5593 0.8383 0.044 Uiso calc R 1 . . H
C8 0.6982(3) 0.7389(2) 0.81345(13) 0.0327(4) Uani d . 1 . . C
H8 0.5472 0.7104 0.8107 0.039 Uiso calc R 1 . . H
C9 0.7104(3) 0.8428(2) 0.74563(13) 0.0354(4) Uani d . 1 . . C
H9 0.8626 0.8697 0.7504 0.042 Uiso calc R 1 . . H
C10 0.6509(3) 0.7932(2) 0.65351(13) 0.0373(4) Uani d . 1 . . C
C11 0.5777(5) 0.9591(3) 0.76608(17) 0.0491(6) Uani d . 1 . . C
H11A 0.4247 0.9371 0.7590 0.059 Uiso calc R 1 . . H
H11B 0.5982 1.0250 0.7256 0.059 Uiso calc R 1 . . H
C12 0.6404(5) 1.0106(2) 0.85649(16) 0.0485(6) Uani d . 1 . . C
H12A 0.7877 1.0430 0.8620 0.058 Uiso calc R 1 . . H
H12B 0.5439 1.0792 0.8668 0.058 Uiso calc R 1 . . H
C13 0.6245(3) 0.9077(2) 0.92100(14) 0.0379(5) Uani d . 1 . . C
C14 0.7665(3) 0.7955(2) 0.90074(13) 0.0355(4) Uani d . 1 . . C
H14 0.9125 0.8298 0.8989 0.043 Uiso calc R 1 . . H
C15 0.7830(5) 0.7120(3) 0.98072(16) 0.0546(7) Uani d . 1 . . C
H15A 0.9066 0.6555 0.9837 0.066 Uiso calc R 1 . . H
H15B 0.6514 0.6635 0.9831 0.066 Uiso calc R 1 . . H
C16 0.8145(6) 0.8151(5) 1.05282(18) 0.0741(11) Uani d . 1 . . C
H16A 0.7360 0.7921 1.0996 0.089 Uiso calc R 1 . . H
H16B 0.9672 0.8249 1.0740 0.089 Uiso calc R 1 . . H
C17 0.7218(4) 0.9387(3) 1.01036(16) 0.0481(6) Uani d . 1 . . C
C18 0.3856(4) 0.8728(3) 0.92788(19) 0.0520(6) Uani d . 1 . . C
H18A 0.3171 0.8445 0.8737 0.078 Uiso calc R 1 . . H
H18B 0.3102 0.9452 0.9453 0.078 Uiso calc R 1 . . H
H18C 0.3810 0.8068 0.9689 0.078 Uiso calc R 1 . . H
C19 0.4052(4) 0.7643(3) 0.63513(17) 0.0525(7) Uani d . 1 . . C
H19A 0.3774 0.7174 0.5833 0.079 Uiso calc R 1 . . H
H19B 0.3250 0.8417 0.6298 0.079 Uiso calc R 1 . . H
H19C 0.3607 0.7158 0.6809 0.079 Uiso calc R 1 . . H
C3A 0.9652(5) 0.7180(3) 0.35923(17) 0.0523(6) Uani d . 1 . . C
C3B 0.9305(5) 0.6596(4) 0.27359(18) 0.0642(8) Uani d . 1 . . C
H3B1 0.9583 0.5709 0.2784 0.096 Uiso calc R 1 . . H
H3B2 1.0277 0.6969 0.2382 0.096 Uiso calc R 1 . . H
H3B3 0.7830 0.6732 0.2489 0.096 Uiso calc R 1 . . H

loop_
_atom_site_aniso_label
_atom_site_aniso_U_11
_atom_site_aniso_U_22
_atom_site_aniso_U_33
_atom_site_aniso_U_12
_atom_site_aniso_U_13
_atom_site_aniso_U_23
O3A 0.0541(10) 0.0922(16) 0.0330(8) -0.0142(11) 0.0066(7) -0.0066(10)
O7 0.0346(7) 0.0541(10) 0.0424(8) 0.0037(7) -0.0012(6) 0.0101(8)
O17 0.0789(15) 0.0763(16) 0.0612(13) -0.0040(12) -0.0102(11) -0.0263(13)
O3B 0.146(3) 0.140(3) 0.0799(19) -0.085(3) 0.057(2) -0.032(2)
N6A 0.0608(13) 0.0503(13) 0.0594(14) -0.0199(11) 0.0046(11) -0.0065(11)
N6B 0.0829(19) 0.0572(16) 0.0780(19) -0.0254(15) 0.0207(15) -0.0051(15)
N6C 0.141(4) 0.084(3) 0.148(4) -0.043(3) 0.038(3) 0.034(3)
C1 0.0624(14) 0.0483(14) 0.0343(11) 0.0041(12) -0.0008(10) 0.0070(10)
C2 0.0629(15) 0.074(2) 0.0311(10) 0.0021(15) -0.0006(10) 0.0079(12)
C3 0.0448(11) 0.0707(18) 0.0319(10) -0.0065(12) 0.0015(8) -0.0035(11)
C4 0.0491(12) 0.0570(15) 0.0364(11) -0.0026(11) 0.0062(9) -0.0071(11)
C5 0.0338(9) 0.0442(12) 0.0329(9) -0.0027(9) 0.0017(7) -0.0012(9)
C6 0.0436(11) 0.0380(12) 0.0409(11) -0.0039(9) 0.0070(9) -0.0030(9)
C7 0.0409(10) 0.0350(10) 0.0353(10) 0.0004(9) 0.0049(8) 0.0045(8)
C8 0.0327(9) 0.0347(11) 0.0304(9) -0.0040(8) 0.0030(7) 0.0002(8)
C9 0.0366(9) 0.0359(11) 0.0322(9) 0.0007(8) -0.0014(8) 0.0018(8)
C10 0.0337(9) 0.0457(12) 0.0310(9) 0.0012(9) -0.0021(7) -0.0018(9)
C11 0.0633(15) 0.0429(13) 0.0391(12) 0.0126(12) -0.0015(11) -0.0001(10)
C12 0.0651(15) 0.0361(12) 0.0432(12) 0.0021(11) 0.0024(11) -0.0039(10)
C13 0.0375(9) 0.0400(11) 0.0355(10) -0.0051(9) 0.0019(8) -0.0068(9)
C14 0.0352(9) 0.0409(11) 0.0304(9) -0.0040(9) 0.0034(7) 0.0019(9)
C15 0.0694(17) 0.0577(16) 0.0382(11) 0.0125(14) 0.0123(11) 0.0119(12)
C16 0.0752(19) 0.117(3) 0.0294(11) 0.009(2) 0.0018(12) 0.0025(16)
C17 0.0418(11) 0.0621(16) 0.0404(12) -0.0105(11) 0.0053(9) -0.0161(12)
C18 0.0392(11) 0.0570(15) 0.0606(15) -0.0041(11) 0.0089(10) -0.0171(13)
C19 0.0344(10) 0.0752(18) 0.0452(13) 0.0038(11) -0.0061(9) -0.0088(13)
C3A 0.0621(15) 0.0527(15) 0.0441(12) -0.0001(13) 0.0145(11) 0.0046(12)
C3B 0.0742(18) 0.079(2) 0.0416(13) 0.0073(17) 0.0159(12) 0.0011(14)

loop_
_atom_type_symbol
_atom_type_description
_atom_type_scat_dispersion_real
_atom_type_scat_dispersion_imag
_atom_type_scat_source
C C 0.0033 0.0016 'International Tables Vol C Tables 4.2.6.8 and 6.1.1.4'
H H 0.0000 0.0000 'International Tables Vol C Tables 4.2.6.8 and 6.1.1.4'
O O 0.0106 0.0060 'International Tables Vol C Tables 4.2.6.8 and 6.1.1.4'
N N 0.0061 0.0033 'International Tables Vol C Tables 4.2.6.8 and 6.1.1.4'

loop_
_geom_angle_atom_site_label_1
_geom_angle_atom_site_label_2
_geom_angle_atom_site_label_3
_geom_angle
C3A O3A C3 116.9(2)
C7 O7 H7A 109.5
N6B N6A C6 114.4(3)
N6C N6B N6A 174.8(5)
C2 C1 C10 113.3(2)
C2 C1 H1A 108.9
C10 C1 H1A 108.9
C2 C1 H1B 108.9
C10 C1 H1B 108.9
H1A C1 H1B 107.7
C3 C2 C1 110.1(2)
C3 C2 H2A 109.6
C1 C2 H2A 109.6
C3 C2 H2B 109.6
C1 C2 H2B 109.6
H2A C2 H2B 108.1
O3A C3 C2 111.2(2)
O3A C3 C4 107.5(2)
C2 C3 C4 111.9(2)
O3A C3 H3 108.7
C2 C3 H3 108.7
C4 C3 H3 108.7
C3 C4 C5 108.2(2)
C3 C4 H4A 110.1
C5 C4 H4A 110.1
C3 C4 H4B 110.1
C5 C4 H4B 110.1
H4A C4 H4B 108.4
C6 C5 C4 112.4(2)
C6 C5 C10 115.20(18)
C4 C5 C10 114.02(19)
C6 C5 H5 104.6
C4 C5 H5 104.6
C10 C5 H5 104.6
N6A C6 C5 110.7(2)
N6A C6 C7 111.12(19)
C5 C6 C7 110.70(19)
N6A C6 H6 108.1
C5 C6 H6 108.1
C7 C6 H6 108.1
O7 C7 C6 107.33(17)
O7 C7 C8 110.17(18)
C6 C7 C8 112.32(18)
O7 C7 H7 109.0
C6 C7 H7 109.0
C8 C7 H7 109.0
C14 C8 C7 111.14(17)
C14 C8 C9 108.61(17)
C7 C8 C9 111.44(16)
C14 C8 H8 108.5
C7 C8 H8 108.5
C9 C8 H8 108.5
C11 C9 C8 110.57(19)
C11 C9 C10 113.56(18)
C8 C9 C10 112.72(18)
C11 C9 H9 106.5
C8 C9 H9 106.5
C10 C9 H9 106.5
C1 C10 C19 108.7(2)
C1 C10 C5 106.50(18)
C19 C10 C5 113.2(2)
C1 C10 C9 109.6(2)
C19 C10 C9 110.95(19)
C5 C10 C9 107.70(17)
C9 C11 C12 113.7(2)
C9 C11 H11A 108.8
C12 C11 H11A 108.8
C9 C11 H11B 108.8
C12 C11 H11B 108.8
H11A C11 H11B 107.7
C13 C12 C11 110.2(2)
C13 C12 H12A 109.6
C11 C12 H12A 109.6
C13 C12 H12B 109.6
C11 C12 H12B 109.6
H12A C12 H12B 108.1
C17 C13 C12 115.3(2)
C17 C13 C14 101.20(19)
C12 C13 C14 109.38(19)
C17 C13 C18 105.11(19)
C12 C13 C18 111.5(2)
C14 C13 C18 114.0(2)
C8 C14 C13 113.29(18)
C8 C14 C15 120.3(2)
C13 C14 C15 104.74(18)
C8 C14 H14 105.8
C13 C14 H14 105.8
C15 C14 H14 105.8
C14 C15 C16 100.8(2)
C14 C15 H15A 111.6
C16 C15 H15A 111.6
C14 C15 H15B 111.6
C16 C15 H15B 111.6
H15A C15 H15B 109.4
C17 C16 C15 105.4(2)
C17 C16 H16A 110.7
C15 C16 H16A 110.7
C17 C16 H16B 110.7
C15 C16 H16B 110.7
H16A C16 H16B 108.8
O17 C17 C13 128.2(3)
O17 C17 C16 123.9(2)
C13 C17 C16 107.9(2)
C13 C18 H18A 109.5
C13 C18 H18B 109.5
H18A C18 H18B 109.5
C13 C18 H18C 109.5
H18A C18 H18C 109.5
H18B C18 H18C 109.5
C10 C19 H19A 109.5
C10 C19 H19B 109.5
H19A C19 H19B 109.5
C10 C19 H19C 109.5
H19A C19 H19C 109.5
H19B C19 H19C 109.5
O3B C3A O3A 123.8(3)
O3B C3A C3B 124.5(3)
O3A C3A C3B 111.7(3)
C3A C3B H3B1 109.5
C3A C3B H3B2 109.5
H3B1 C3B H3B2 109.5
C3A C3B H3B3 109.5
H3B1 C3B H3B3 109.5
H3B2 C3B H3B3 109.5

loop_
_geom_bond_atom_site_label_1
_geom_bond_atom_site_label_2
_geom_bond_site_symmetry_2
_geom_bond_distance
_geom_bond_publ_flag
O17 C17 . 1.204(4) ?
O3A C3A . 1.325(3) ?
O3A C3 . 1.467(3) yes
O7 C7 . 1.431(3) ?
O7 H7A . 0.8200 ?
O3B C3A . 1.184(4) ?
N6A N6B . 1.215(4) yes
N6A C6 . 1.488(3) yes
N6B N6C . 1.132(5) yes
C1 C2 . 1.540(4) ?
C1 C10 . 1.544(4) ?
C1 H1A . 0.9700 ?
C1 H1B . 0.9700 ?
C2 C3 . 1.507(4) ?
C2 H2A . 0.9700 ?
C2 H2B . 0.9700 ?
C3 C4 . 1.514(4) ?
C3 H3 . 0.9800 ?
C4 C5 . 1.531(3) ?
C4 H4A . 0.9700 ?
C4 H4B . 0.9700 ?
C5 C6 . 1.522(3) ?
C5 C10 . 1.553(3) ?
C5 H5 . 0.9800 ?
C6 C7 . 1.528(3) ?
C6 H6 . 0.9800 ?
C7 C8 . 1.532(3) ?
C7 H7 . 0.9800 ?
C8 C14 . 1.523(3) ?
C8 C9 . 1.552(3) ?
C8 H8 . 0.9800 ?
C9 C11 . 1.542(3) ?
C9 C10 . 1.557(3) ?
C9 H9 . 0.9800 ?
C10 C19 . 1.546(3) ?
C11 C12 . 1.542(4) ?
C11 H11A . 0.9700 ?
C11 H11B . 0.9700 ?
C12 C13 . 1.511(4) ?
C12 H12A . 0.9700 ?
C12 H12B . 0.9700 ?
C13 C17 . 1.509(3) yes
C13 C14 . 1.540(3) ?
C13 C18 . 1.544(3) ?
C14 C15 . 1.544(3) ?
C14 H14 . 0.9800 ?
C15 C16 . 1.581(5) yes
C15 H15A . 0.9700 ?
C15 H15B . 0.9700 ?
C16 C17 . 1.554(6) yes
C16 H16A . 0.9700 ?
C16 H16B . 0.9700 ?
C18 H18A . 0.9600 ?
C18 H18B . 0.9600 ?
C18 H18C . 0.9600 ?
C19 H19A . 0.9600 ?
C19 H19B . 0.9600 ?
C19 H19C . 0.9600 ?
C3A C3B . 1.487(4) ?
C3B H3B1 . 0.9600 ?
C3B H3B2 . 0.9600 ?
C3B H3B3 . 0.9600 ?

loop_
_geom_hbond_atom_site_label_D
_geom_hbond_atom_site_label_H
_geom_hbond_atom_site_label_A
_geom_hbond_site_symmetry_A
_geom_hbond_distance_DH
_geom_hbond_distance_HA
_geom_hbond_distance_DA
_geom_hbond_angle_DHA
O7 H7A O17 2_747 0.82 2.02 2.825(3) 166
C3B H3B3 N6C 2_656 0.96 2.56 3.405(6) 147

loop_
_geom_torsion_atom_site_label_1
_geom_torsion_atom_site_label_2
_geom_torsion_atom_site_label_3
_geom_torsion_atom_site_label_4
_geom_torsion
C10 C1 C2 C3 -56.5(3)
C3A O3A C3 C2 94.2(3)
C3A O3A C3 C4 -143.0(3)
C1 C2 C3 O3A 178.2(2)
C1 C2 C3 C4 57.9(3)
O3A C3 C4 C5 179.08(19)
C2 C3 C4 C5 -58.5(3)
C3 C4 C5 C6 -167.5(2)
C3 C4 C5 C10 59.0(3)
N6B N6A C6 C5 168.1(3)
N6B N6A C6 C7 -68.4(3)
C4 C5 C6 N6A -64.0(3)
C10 C5 C6 N6A 68.9(3)
C4 C5 C6 C7 172.28(18)
C10 C5 C6 C7 -54.8(2)
N6A C6 C7 O7 168.36(19)
C5 C6 C7 O7 -68.2(2)
N6A C6 C7 C8 -70.4(3)
C5 C6 C7 C8 53.1(2)
O7 C7 C8 C14 -55.7(2)
C6 C7 C8 C14 -175.34(17)
O7 C7 C8 C9 65.6(2)
C6 C7 C8 C9 -54.0(2)
C14 C8 C9 C11 -53.6(2)
C7 C8 C9 C11 -176.40(19)
C14 C8 C9 C10 178.06(17)
C7 C8 C9 C10 55.3(2)
C2 C1 C10 C19 -68.5(3)
C2 C1 C10 C5 53.8(3)
C2 C1 C10 C9 170.1(2)
C6 C5 C10 C1 171.82(19)
C4 C5 C10 C1 -56.1(2)
C6 C5 C10 C19 -68.7(2)
C4 C5 C10 C19 63.4(3)
C6 C5 C10 C9 54.3(2)
C4 C5 C10 C9 -173.57(19)
C11 C9 C10 C1 64.4(3)
C8 C9 C10 C1 -168.92(18)
C11 C9 C10 C19 -55.7(3)
C8 C9 C10 C19 71.0(2)
C11 C9 C10 C5 179.8(2)
C8 C9 C10 C5 -53.4(2)
C8 C9 C11 C12 53.7(3)
C10 C9 C11 C12 -178.4(2)
C9 C11 C12 C13 -54.8(3)
C11 C12 C13 C17 168.8(2)
C11 C12 C13 C14 55.6(3)
C11 C12 C13 C18 -71.4(3)
C7 C8 C14 C13 -178.49(17)
C9 C8 C14 C13 58.6(2)
C7 C8 C14 C15 -53.5(3)
C9 C8 C14 C15 -176.5(2)
C17 C13 C14 C8 177.50(18)
C12 C13 C14 C8 -60.3(2)
C18 C13 C14 C8 65.2(3)
C17 C13 C14 C15 44.5(2)
C12 C13 C14 C15 166.7(2)
C18 C13 C14 C15 -67.8(3)
C8 C14 C15 C16 -170.1(2)
C13 C14 C15 C16 -41.2(3)
C14 C15 C16 C17 22.2(3)
C12 C13 C17 O17 33.3(4)
C14 C13 C17 O17 151.2(3)
C18 C13 C17 O17 -89.9(3)
C12 C13 C17 C16 -147.3(2)
C14 C13 C17 C16 -29.4(3)
C18 C13 C17 C16 89.5(3)
C15 C16 C17 O17 -176.0(3)
C15 C16 C17 C13 4.5(3)
C3 O3A C3A O3B -1.8(5)
C3 O3A C3A C3B 179.8(3)

loop_
_cod_related_entry_id
_cod_related_entry_database
_cod_related_entry_code
1 ChemSpider 21181273
